data_1562595
loop_
_publ_author_name
'Liu, Bin-Wen'
'Zhang, Ming-Jian'
'Zhao, Zhong-Yan'
'Zeng, Hui-Yi'
'Zheng, Fa-Kun'
'Guo, Guo-Cong'
'Huang, Jin-Shun'

_publ_section_title
;
 Synthesis, structure, and optical properties of the quaternary
 diamond-like compounds I2--II--IV--VI4 (I=Cu; II=Mg; IV=Si, Ge; VI=S, Se)
;
_journal_name_full 'Journal of Solid State Chemistry'
_journal_page_first 251
_journal_page_last 256
_journal_paper_doi 10.1016/j.jssc.2013.05.039
_journal_volume 204
_journal_year 2013
_chemical_formula_moiety Cu2MgSiSe4
_chemical_formula_sum 'Cu2 Mg Se4 Si'
_chemical_formula_weight 495.32
_chemical_name_common Cu2MgSiSe4
_space_group_IT_number 31
_space_group_name_Hall 'P 2ac -2'
_space_group_name_H-M_alt 'P m n 21'
_symmetry_cell_setting orthorhombic
_symmetry_space_group_name_H-M 'P m n 21'
_atom_sites_solution_hydrogens none
_atom_sites_solution_primary direct
_atom_sites_solution_secondary difmap
_audit_creation_method SHELXL-97
_cell_angle_alpha 90.00
_cell_angle_beta 90.00
_cell_angle_gamma 90.00
_cell_formula_units_Z 2
_cell_length_a 7.953(5)
_cell_length_b 6.797(4)
_cell_length_c 6.507(4)
_cell_measurement_reflns_used 1045
_cell_measurement_temperature 293(2)
_cell_measurement_theta_max 27.5049
_cell_measurement_theta_min 2.9970
_cell_volume 351.7(4)
_computing_cell_refinement 'CrystalClear (Rigaku Inc., 2008)'
_computing_data_collection 'CrystalClear (Rigaku Inc., 2008)'
_computing_data_reduction 'CrystalClear (Rigaku Inc., 2008)'
_computing_publication_material 'SHELXL-97 (Sheldrick, 1997)'
_computing_structure_refinement 'SHELXL-97 (Sheldrick, 1997)'
_computing_structure_solution 'SHELXS-97 (Sheldrick, 1990)'
_diffrn_ambient_temperature 293(2)
_diffrn_detector_area_resol_mean 28.5714
_diffrn_measured_fraction_theta_full 0.984
_diffrn_measured_fraction_theta_max 0.984
_diffrn_measurement_device_type 'Rigaku Saturn 70 CCD'
_diffrn_measurement_method CCD_Profile_fitting
_diffrn_radiation_monochromator graphite
_diffrn_radiation_source 'fine-focus sealed tube'
_diffrn_radiation_type MoK\a
_diffrn_radiation_wavelength 0.71073
_diffrn_reflns_av_R_equivalents 0.0771
_diffrn_reflns_av_sigmaI/netI 0.0642
_diffrn_reflns_limit_h_max 8
_diffrn_reflns_limit_h_min -9
_diffrn_reflns_limit_k_max 8
_diffrn_reflns_limit_k_min -8
_diffrn_reflns_limit_l_max 7
_diffrn_reflns_limit_l_min -7
_diffrn_reflns_number 2242
_diffrn_reflns_theta_full 25.44
_diffrn_reflns_theta_max 25.44
_diffrn_reflns_theta_min 3.94
_exptl_absorpt_coefficient_mu 26.879
_exptl_absorpt_correction_T_max 1.0000
_exptl_absorpt_correction_T_min 0.4602
_exptl_absorpt_correction_type multi-scan
_exptl_crystal_colour 'Dark red'
_exptl_crystal_density_diffrn 4.676
_exptl_crystal_density_method 'not measured'
_exptl_crystal_description needle
_exptl_crystal_F_000 440
_exptl_crystal_size_max 0.12
_exptl_crystal_size_mid 0.09
_exptl_crystal_size_min 0.05
_refine_diff_density_max 0.714
_refine_diff_density_min -1.062
_refine_diff_density_rms 0.210
_refine_ls_abs_structure_details 'Flack H D (1983), Acta Cryst. A39, 876-881'
_refine_ls_abs_structure_Flack 0.00(4)
_refine_ls_extinction_coef 0.0037(10)
_refine_ls_extinction_expression Fc^*^=kFc[1+0.001xFc^2^\l^3^/sin(2\q)]^-1/4^
_refine_ls_extinction_method SHELXL
_refine_ls_goodness_of_fit_ref 1.019
_refine_ls_hydrogen_treatment none
_refine_ls_matrix_type full
_refine_ls_number_parameters 45
_refine_ls_number_reflns 697
_refine_ls_number_restraints 1
_refine_ls_restrained_S_all 1.018
_refine_ls_R_factor_all 0.0368
_refine_ls_R_factor_gt 0.0310
_refine_ls_shift/su_max 0.000
_refine_ls_shift/su_mean 0.000
_refine_ls_structure_factor_coef Fsqd
_refine_ls_weighting_details 'calc w=1/[\s^2^(Fo^2^)+(0.0100P)^2^+1.0000P] where P=(Fo^2^+2Fc^2^)/3'
_refine_ls_weighting_scheme calc
_refine_ls_wR_factor_gt 0.0653
_refine_ls_wR_factor_ref 0.0665
_reflns_number_gt 665
_reflns_number_total 697
_reflns_threshold_expression >2sigma(I)
_cod_data_source_file JSSC-2013-204-251.cif
_cod_data_source_block Cu2MgSiSe4
_cod_depositor_comments
;
The following automatic conversions were performed:

data item '_chemical_melting_point' value 'not measured' was changed
to '?' -- the value is undefined or not given.

data item '_exptl_absorpt_correction_type' value 'Multi-scan' was
changed to 'multi-scan' in accordance with the built-in table derived
from the CIF Core dictionary named 'cif_core.dic' version 2.4.5 last
updated on 2014-11-21.

data item '_symmetry_cell_setting' value 'Orthorhombic' was changed
to 'orthorhombic' in accordance with the built-in table derived from
the CIF Core dictionary named 'cif_core.dic' version 2.4.5 last
updated on 2014-11-21.

data item '_exptl_crystal_density_meas' value 'not measured' was
changed to '?' -- the value is perceived as not measured.

Automatic conversion script
Id: cif_fix_values 8369 2020-08-20 11:38:08Z andrius 
;
_cod_original_cell_volume 351.8(4)
_cod_original_sg_symbol_H-M Pmn2(1)
_cod_database_code 1562595

loop_
_symmetry_equiv_pos_as_xyz
'x, y, z'
'-x+1/2, -y, z+1/2'
'x+1/2, -y, z+1/2'
'-x, y, z'

loop_
_atom_site_label
_atom_site_type_symbol
_atom_site_fract_x
_atom_site_fract_y
_atom_site_fract_z
_atom_site_U_iso_or_equiv
_atom_site_adp_type
_atom_site_occupancy
_atom_site_symmetry_multiplicity
_atom_site_calc_flag
_atom_site_refinement_flags
_atom_site_disorder_assembly
_atom_site_disorder_group
Si1 Si 0.0000 0.3233(4) 0.0018(7) 0.0082(7) Uani 1 2 d S . .
Cu1 Cu 0.25326(12) 0.17867(15) 0.4933(3) 0.0190(3) Uani 1 1 d . . .
Mg1 Mg 0.0000 0.6538(5) 0.5050(8) 0.0115(8) Uani 1 2 d S . .
Se1 Se 0.23096(9) 0.16073(11) 0.12308(15) 0.0104(3) Uani 1 1 d . . .
Se2 Se 0.0000 0.30609(15) 0.65144(19) 0.0111(3) Uani 1 2 d S . .
Se3 Se 0.0000 0.64227(14) 0.1092(2) 0.0109(3) Uani 1 2 d S . .

loop_
_atom_site_aniso_label
_atom_site_aniso_U_11
_atom_site_aniso_U_22
_atom_site_aniso_U_33
_atom_site_aniso_U_23
_atom_site_aniso_U_13
_atom_site_aniso_U_12
Si1 0.0062(16) 0.0097(14) 0.0086(17) -0.0042(12) 0.000 0.000
Cu1 0.0198(7) 0.0223(6) 0.0149(7) -0.0002(5) 0.0010(4) 0.0012(4)
Mg1 0.010(2) 0.0136(18) 0.011(2) 0.0033(18) 0.000 0.000
Se1 0.0105(4) 0.0119(4) 0.0089(4) 0.0005(3) -0.0008(5) 0.0013(2)
Se2 0.0106(6) 0.0157(5) 0.0072(8) -0.0008(6) 0.000 0.000
Se3 0.0118(6) 0.0101(4) 0.0110(7) -0.0007(5) 0.000 0.000

loop_
_atom_type_symbol
_atom_type_description
_atom_type_scat_dispersion_real
_atom_type_scat_dispersion_imag
_atom_type_scat_source
Mg Mg 0.0486 0.0363 'International Tables Vol C Tables 4.2.6.8 and 6.1.1.4'
Si Si 0.0817 0.0704 'International Tables Vol C Tables 4.2.6.8 and 6.1.1.4'
Cu Cu 0.3201 1.2651 'International Tables Vol C Tables 4.2.6.8 and 6.1.1.4'
Se Se -0.0929 2.2259 'International Tables Vol C Tables 4.2.6.8 and 6.1.1.4'

loop_
_geom_angle_atom_site_label_1
_geom_angle_atom_site_label_2
_geom_angle_atom_site_label_3
_geom_angle
_geom_angle_site_symmetry_1
_geom_angle_site_symmetry_3
Se2 Si1 Se3 110.80(15) 1_554 .
Se2 Si1 Se1 108.67(12) 1_554 .
Se3 Si1 Se1 110.77(12) . .
Se2 Si1 Se1 108.67(12) 1_554 4
Se3 Si1 Se1 110.77(12) . 4
Se1 Si1 Se1 107.06(15) . 4
Se1 Cu1 Se2 112.35(6) . .
Se1 Cu1 Se3 113.19(7) . 2_565
Se2 Cu1 Se3 111.14(8) . 2_565
Se1 Cu1 Se1 107.36(5) . 2
Se2 Cu1 Se1 103.41(6) . 2
Se3 Cu1 Se1 108.79(7) 2_565 2
Se2 Mg1 Se3 110.21(16) . .
Se2 Mg1 Se1 109.83(13) . 2_565
Se3 Mg1 Se1 108.07(13) . 2_565
Se2 Mg1 Se1 109.83(13) . 3_465
Se3 Mg1 Se1 108.07(13) . 3_465
Se1 Mg1 Se1 110.79(16) 2_565 3_465
Si1 Se1 Cu1 112.24(12) . .
Si1 Se1 Cu1 112.09(9) . 2_554
Cu1 Se1 Cu1 112.68(5) . 2_554
Si1 Se1 Mg1 108.98(13) . 2_564
Cu1 Se1 Mg1 102.10(13) . 2_564
Cu1 Se1 Mg1 108.14(9) 2_554 2_564
Si1 Se2 Cu1 116.28(6) 1_556 4
Si1 Se2 Cu1 116.28(6) 1_556 .
Cu1 Se2 Cu1 112.53(9) 4 .
Si1 Se2 Mg1 109.02(14) 1_556 .
Cu1 Se2 Mg1 99.95(9) 4 .
Cu1 Se2 Mg1 99.95(9) . .
Si1 Se3 Cu1 112.43(7) . 3_464
Si1 Se3 Cu1 112.43(7) . 2_564
Cu1 Se3 Cu1 107.76(8) 3_464 2_564
Si1 Se3 Mg1 109.61(14) . .
Cu1 Se3 Mg1 107.17(7) 3_464 .
Cu1 Se3 Mg1 107.17(7) 2_564 .

loop_
_geom_bond_atom_site_label_1
_geom_bond_atom_site_label_2
_geom_bond_distance
_geom_bond_site_symmetry_2
Si1 Se2 2.283(5) 1_554
Si1 Se3 2.278(3) .
Si1 Se1 2.284(2) .
Si1 Se1 2.284(2) 4
Cu1 Se1 2.419(2) .
Cu1 Se2 2.4221(17) .
Cu1 Se3 2.4292(17) 2_565
Cu1 Se1 2.4599(19) 2
Mg1 Se2 2.549(4) .
Mg1 Se3 2.577(6) .
Mg1 Se1 2.600(3) 2_565
Mg1 Se1 2.600(3) 3_465
Se1 Cu1 2.4599(19) 2_554
Se1 Mg1 2.600(3) 2_564
Se2 Si1 2.283(5) 1_556
Se2 Cu1 2.4221(17) 4
Se3 Cu1 2.4292(17) 3_464
Se3 Cu1 2.4292(17) 2_564
